data_7229637
loop_
_publ_author_name
'Prohens, Rafel'
'Portell, Anna'
'Vallcorba, Oriol'
'Font-Bardia, Merc\`e'
'Bauz\'a, Antonio'
'Frontera, Antonio'

_publ_section_title
;
 Polymorphism in secondary squaramides: on the importance of
 \p-interactions involving the four membered ring
;
_journal_issue 2
_journal_name_full CrystEngComm
_journal_page_first 237
_journal_paper_doi 10.1039/C7CE01945A
_journal_volume 20
_journal_year 2018
_chemical_formula_moiety 'C12 H22 N4 O2'
_chemical_formula_sum 'C12 H22 N4 O2'
_chemical_formula_weight 254.34
_space_group_IT_number 43
_space_group_name_Hall 'F 2 -2d'
_space_group_name_H-M_alt 'F d d 2'
_symmetry_cell_setting orthorhombic
_symmetry_space_group_name_Hall 'F 2 -2d'
_symmetry_space_group_name_H-M 'F d d 2'
_atom_sites_solution_hydrogens geom
_atom_sites_solution_primary direct
_atom_sites_solution_secondary difmap
_audit_block_doi 10.5517/cc132vz0
_audit_creation_method SHELXL-97
_audit_update_record
;
2014-07-23 deposited with the CCDC.
2017-12-01 downloaded from the CCDC.
;
_cell_angle_alpha 90.00
_cell_angle_beta 90.00
_cell_angle_gamma 90.00
_cell_formula_units_Z 8
_cell_length_a 16.185(14)
_cell_length_b 29.012(18)
_cell_length_c 6.093(4)
_cell_measurement_reflns_used 613
_cell_measurement_temperature 293(2)
_cell_measurement_theta_max 31
_cell_measurement_theta_min 3
_cell_volume 2861(4)
_computing_cell_refinement AUTOMAR
_computing_data_collection MARXDS
_computing_data_reduction MARSCALE
_computing_molecular_graphics 'ORTEP (Brueggermann and Smith, 1990)'
_computing_publication_material 'PLATON (Spek, 1990)'
_computing_structure_refinement 'SHELXL-97 (Sheldrick, 1997)'
_computing_structure_solution 'SHELXS-97 (Sheldrick, 1997)'
_diffrn_ambient_temperature 293(2)
_diffrn_measured_fraction_theta_full 0.996
_diffrn_measured_fraction_theta_max 0.850
_diffrn_measurement_device_type 'MAR345 with an image plate detector'
_diffrn_measurement_method 'phi scan'
_diffrn_radiation_monochromator graphite
_diffrn_radiation_source 'fine-focus sealed tube'
_diffrn_radiation_type MoK\a
_diffrn_radiation_wavelength 0.71073
_diffrn_reflns_av_R_equivalents 0.0743
_diffrn_reflns_av_sigmaI/netI 0.0540
_diffrn_reflns_limit_h_max 24
_diffrn_reflns_limit_h_min -22
_diffrn_reflns_limit_k_max 42
_diffrn_reflns_limit_k_min -43
_diffrn_reflns_limit_l_max 8
_diffrn_reflns_limit_l_min -8
_diffrn_reflns_number 5245
_diffrn_reflns_theta_full 25.00
_diffrn_reflns_theta_max 32.42
_diffrn_reflns_theta_min 2.81
_exptl_absorpt_coefficient_mu 0.083
_exptl_absorpt_correction_T_max 0.99
_exptl_absorpt_correction_T_min 0.98
_exptl_absorpt_correction_type empirical
_exptl_absorpt_process_details sadabs
_exptl_crystal_colour colourless
_exptl_crystal_density_diffrn 1.181
_exptl_crystal_density_method 'not measured'
_exptl_crystal_description prism
_exptl_crystal_F_000 1104
_exptl_crystal_size_max 0.2
_exptl_crystal_size_mid 0.1
_exptl_crystal_size_min 0.1
_refine_diff_density_max 0.299
_refine_diff_density_min -0.163
_refine_diff_density_rms 0.041
_refine_ls_abs_structure_details 'Flack H D (1983), Acta Cryst. A39, 876-881'
_refine_ls_extinction_method none
_refine_ls_goodness_of_fit_ref 1.137
_refine_ls_hydrogen_treatment mixed
_refine_ls_matrix_type full
_refine_ls_number_parameters 85
_refine_ls_number_reflns 1961
_refine_ls_number_restraints 4
_refine_ls_restrained_S_all 1.139
_refine_ls_R_factor_all 0.0950
_refine_ls_R_factor_gt 0.0695
_refine_ls_shift/su_max 0.000
_refine_ls_shift/su_mean 0.000
_refine_ls_structure_factor_coef Fsqd
_refine_ls_weighting_details 'calc w=1/[\s^2^(Fo^2^)+(0.0998P)^2^+0.0000P] where P=(Fo^2^+2Fc^2^)/3'
_refine_ls_weighting_scheme calc
_refine_ls_wR_factor_gt 0.1901
_refine_ls_wR_factor_ref 0.2027
_reflns_number_gt 1419
_reflns_number_total 1961
_reflns_threshold_expression >2sigma(I)
_cod_data_source_file c7ce01945a2.cif
_cod_data_source_block anom71a
_cod_depositor_comments 'Adding full bibliography for 7229635--7229638.cif.'
_cod_original_sg_symbol_H-M Fdd2
_cod_database_code 7229637

loop_
_symmetry_equiv_pos_as_xyz
'x, y, z'
'-x, -y, z'
'-x+1/4, y+1/4, z+1/4'
'x+3/4, -y+3/4, z+1/4'
'x, y+1/2, z+1/2'
'-x, -y+1/2, z+1/2'
'-x+1/4, y+3/4, z+3/4'
'x+3/4, -y+5/4, z+3/4'
'x+1/2, y, z+1/2'
'-x+1/2, -y, z+1/2'
'-x+3/4, y+1/4, z+3/4'
'x+5/4, -y+3/4, z+3/4'
'x+1/2, y+1/2, z'
'-x+1/2, -y+1/2, z'
'-x+3/4, y+3/4, z+1/4'
'x+5/4, -y+5/4, z+1/4'

loop_
_atom_site_label
_atom_site_type_symbol
_atom_site_fract_x
_atom_site_fract_y
_atom_site_fract_z
_atom_site_U_iso_or_equiv
_atom_site_adp_type
_atom_site_occupancy
_atom_site_symmetry_multiplicity
_atom_site_calc_flag
_atom_site_refinement_flags
O1 O 0.40176(13) 0.01176(6) -0.2334(3) 0.0579(5) Uani 1 1 d .
N1 N 0.32776(16) 0.10788(9) 0.2766(5) 0.0687(6) Uani 1 1 d U
N2 N 0.40192(14) 0.01259(7) 0.3036(3) 0.0494(5) Uani 1 1 d D
H2N H 0.4168(19) 0.0127(11) 0.447(2) 0.059 Uiso 1 1 d D
C1 C 0.3141(3) 0.11619(18) 0.0443(8) 0.1023(13) Uani 1 1 d U
H1A H 0.3330 0.0901 -0.0386 0.154 Uiso 1 1 calc R
H1B H 0.3440 0.1432 -0.0002 0.154 Uiso 1 1 calc R
H1C H 0.2562 0.1208 0.0182 0.154 Uiso 1 1 calc R
C2 C 0.2992(3) 0.14756(17) 0.4025(9) 0.1086(15) Uani 1 1 d .
H2A H 0.3085 0.1421 0.5560 0.163 Uiso 1 1 calc R
H2B H 0.2412 0.1521 0.3770 0.163 Uiso 1 1 calc R
H2C H 0.3291 0.1745 0.3574 0.163 Uiso 1 1 calc R
C3 C 0.2843(2) 0.06619(11) 0.3541(6) 0.0697(8) Uani 1 1 d U
H3A H 0.2257 0.0695 0.3241 0.084 Uiso 1 1 calc R
H3B H 0.2911 0.0637 0.5118 0.084 Uiso 1 1 calc R
C4 C 0.31520(16) 0.02230(9) 0.2474(4) 0.0529(6) Uani 1 1 d U
H4A H 0.2810 -0.0033 0.2945 0.064 Uiso 1 1 calc R
H4B H 0.3100 0.0250 0.0894 0.064 Uiso 1 1 calc R
C5 C 0.45752(15) 0.00566(9) 0.1485(4) 0.0448(6) Uani 1 1 d .
C6 C 0.45465(17) 0.00515(9) -0.0943(4) 0.0476(6) Uani 1 1 d .

loop_
_atom_site_aniso_label
_atom_site_aniso_U_11
_atom_site_aniso_U_22
_atom_site_aniso_U_33
_atom_site_aniso_U_23
_atom_site_aniso_U_13
_atom_site_aniso_U_12
O1 0.0595(11) 0.0663(11) 0.0480(11) -0.0041(10) -0.0023(9) 0.0020(8)
N1 0.0654(14) 0.0665(13) 0.0742(14) 0.0018(14) 0.0014(14) 0.0027(10)
N2 0.0526(11) 0.0558(11) 0.0398(11) -0.0029(10) 0.0010(9) 0.0020(8)
C1 0.120(3) 0.108(3) 0.0790(18) 0.015(2) -0.001(2) 0.006(2)
C2 0.126(4) 0.098(3) 0.102(4) -0.009(3) 0.000(3) 0.014(3)
C3 0.0676(17) 0.0701(16) 0.071(2) -0.0027(13) 0.0041(13) 0.0065(14)
C4 0.0515(13) 0.0601(12) 0.0472(14) 0.0017(10) -0.0007(11) -0.0044(10)
C5 0.0462(14) 0.0452(12) 0.0428(13) -0.0009(9) 0.0019(10) -0.0008(9)
C6 0.0538(16) 0.0514(14) 0.0375(13) -0.0029(10) 0.0010(10) 0.0012(10)

loop_
_atom_type_symbol
_atom_type_description
_atom_type_scat_dispersion_real
_atom_type_scat_dispersion_imag
_atom_type_scat_source
C C 0.0033 0.0016 'International Tables Vol C Tables 4.2.6.8 and 6.1.1.4'
H H 0.0000 0.0000 'International Tables Vol C Tables 4.2.6.8 and 6.1.1.4'
N N 0.0061 0.0033 'International Tables Vol C Tables 4.2.6.8 and 6.1.1.4'
O O 0.0106 0.0060 'International Tables Vol C Tables 4.2.6.8 and 6.1.1.4'

loop_
_geom_angle_atom_site_label_1
_geom_angle_atom_site_label_2
_geom_angle_atom_site_label_3
_geom_angle
_geom_angle_site_symmetry_1
_geom_angle_site_symmetry_3
C1 N1 C2 109.5(3) . .
C1 N1 C3 112.0(3) . .
C2 N1 C3 109.1(3) . .
C5 N2 C4 120.8(2) . .
C5 N2 H2N 121(2) . .
C4 N2 H2N 118(2) . .
N1 C1 H1A 109.5 . .
N1 C1 H1B 109.5 . .
H1A C1 H1B 109.5 . .
N1 C1 H1C 109.5 . .
H1A C1 H1C 109.5 . .
H1B C1 H1C 109.5 . .
N1 C2 H2A 109.5 . .
N1 C2 H2B 109.5 . .
H2A C2 H2B 109.5 . .
N1 C2 H2C 109.5 . .
H2A C2 H2C 109.5 . .
H2B C2 H2C 109.5 . .
N1 C3 C4 113.2(3) . .
N1 C3 H3A 108.9 . .
C4 C3 H3A 108.9 . .
N1 C3 H3B 108.9 . .
C4 C3 H3B 108.9 . .
H3A C3 H3B 107.7 . .
N2 C4 C3 112.1(2) . .
N2 C4 H4A 109.2 . .
C3 C4 H4A 109.2 . .
N2 C4 H4B 109.2 . .
C3 C4 H4B 109.2 . .
H4A C4 H4B 107.9 . .
N2 C5 C5 134.29(15) . 2_655
N2 C5 C6 134.1(3) . .
C5 C5 C6 91.62(16) 2_655 .
O1 C6 C5 135.6(3) . .
O1 C6 C6 135.99(16) . 2_655
C5 C6 C6 88.35(16) . 2_655

loop_
_geom_bond_atom_site_label_1
_geom_bond_atom_site_label_2
_geom_bond_distance
_geom_bond_site_symmetry_2
O1 C6 1.220(3) .
N1 C1 1.453(6) .
N1 C2 1.459(5) .
N1 C3 1.477(4) .
N2 C5 1.320(3) .
N2 C4 1.472(4) .
N2 H2N 0.905(10) .
C1 H1A 0.9600 .
C1 H1B 0.9600 .
C1 H1C 0.9600 .
C2 H2A 0.9600 .
C2 H2B 0.9600 .
C2 H2C 0.9600 .
C3 C4 1.515(4) .
C3 H3A 0.9700 .
C3 H3B 0.9700 .
C4 H4A 0.9700 .
C4 H4B 0.9700 .
C5 C5 1.414(5) 2_655
C5 C6 1.480(3) .
C6 C6 1.498(6) 2_655
